data_4087291
loop_
_publ_author_name
'Bour, James R.'
'Kariofillis, Stavros K.'
'Sanford, Melanie S.'

_publ_section_title
;
 Synthesis, Reactivity, and Catalytic Applications of Isolable
 (NHC)Cu(CHF2) Complexes
;
_journal_issue 7
_journal_name_full Organometallics
_journal_page_first 1220
_journal_paper_doi 10.1021/acs.organomet.7b00025
_journal_volume 36
_journal_year 2017
_chemical_formula_sum 'C28 H37 Cu F2 N2'
_chemical_formula_weight 503.13
_space_group_crystal_system monoclinic
_space_group_IT_number 15
_space_group_name_Hall '-C 2yc'
_space_group_name_H-M_alt 'C 1 2/c 1'
_symmetry_space_group_name_Hall '-C 2yc'
_symmetry_space_group_name_H-M 'C 1 2/c 1'
_atom_sites_solution_hydrogens geom
_audit_creation_method SHELXL-2014/6
_cell_angle_alpha 90
_cell_angle_beta 90.4160(10)
_cell_angle_gamma 90
_cell_formula_units_Z 16
_cell_length_a 33.4867(4)
_cell_length_b 18.9453(2)
_cell_length_c 16.8213(2)
_cell_measurement_reflns_used 13073
_cell_measurement_temperature 85(2)
_cell_measurement_theta_max 68.4570
_cell_measurement_theta_min 3.7380
_cell_volume 10671.4(2)
_computing_cell_refinement 'CrysAlisPro 1.171.38.41 (Rigaku OD, 2015)'
_computing_data_collection 'CrystalClear-SM Expert 2.0 r16 (Rigaku, 2014)'
_computing_data_reduction 'CrysAlisPro 1.171.38.41 (Rigaku OD, 2015)'
_computing_molecular_graphics 'Bruker SHELXTL'
_computing_publication_material 'Bruker SHELXTL'
_computing_structure_refinement 'SHELXL-2014/6 (Sheldrick, 2014)'
_computing_structure_solution 'SHELXT (Sheldrick, 2014)'
_diffrn_ambient_temperature 85(2)
_diffrn_measured_fraction_theta_full 0.999
_diffrn_measured_fraction_theta_max 0.990
_diffrn_measurement_device_type 'Rigaku Saturn 944+ CCD'
_diffrn_measurement_method '\w scans'
_diffrn_radiation_type CuK\a
_diffrn_radiation_wavelength 1.54184
_diffrn_reflns_av_R_equivalents 0.0733
_diffrn_reflns_av_unetI/netI 0.0391
_diffrn_reflns_Laue_measured_fraction_full 0.999
_diffrn_reflns_Laue_measured_fraction_max 0.990
_diffrn_reflns_limit_h_max 40
_diffrn_reflns_limit_h_min -40
_diffrn_reflns_limit_k_max 21
_diffrn_reflns_limit_k_min -22
_diffrn_reflns_limit_l_max 20
_diffrn_reflns_limit_l_min -19
_diffrn_reflns_number 81781
_diffrn_reflns_point_group_measured_fraction_full 0.999
_diffrn_reflns_point_group_measured_fraction_max 0.990
_diffrn_reflns_theta_full 67.684
_diffrn_reflns_theta_max 69.509
_diffrn_reflns_theta_min 2.639
_diffrn_source 'micro-focus rotating anode'
_exptl_absorpt_coefficient_mu 1.402
_exptl_absorpt_correction_T_max 1.00000
_exptl_absorpt_correction_T_min 0.89355
_exptl_absorpt_correction_type multi-scan
_exptl_absorpt_process_details
; 
CrysAlisPro 1.171.38.41 (Rigaku Oxford Diffraction, 2015) 
Empirical absorption correction using spherical harmonics, 
 implemented in SCALE3 ABSPACK scaling algorithm. 
;
_exptl_crystal_colour colourless
_exptl_crystal_density_diffrn 1.253
_exptl_crystal_description plate
_exptl_crystal_F_000 4256
_exptl_crystal_size_max 0.050
_exptl_crystal_size_mid 0.030
_exptl_crystal_size_min 0.010
_refine_diff_density_max 0.580
_refine_diff_density_min -0.551
_refine_diff_density_rms 0.061
_refine_ls_extinction_method none
_refine_ls_goodness_of_fit_ref 1.063
_refine_ls_hydrogen_treatment constr
_refine_ls_matrix_type full
_refine_ls_number_parameters 620
_refine_ls_number_reflns 9920
_refine_ls_number_restraints 0
_refine_ls_restrained_S_all 1.063
_refine_ls_R_factor_all 0.0640
_refine_ls_R_factor_gt 0.0497
_refine_ls_shift/su_max 0.000
_refine_ls_shift/su_mean 0.000
_refine_ls_structure_factor_coef Fsqd
_refine_ls_weighting_details 'w=1/[\s^2^(Fo^2^)+(0.0437P)^2^+23.9775P] where P=(Fo^2^+2Fc^2^)/3'
_refine_ls_weighting_scheme calc
_refine_ls_wR_factor_gt 0.1144
_refine_ls_wR_factor_ref 0.1222
_reflns_Friedel_coverage 0.000
_reflns_number_gt 8069
_reflns_number_total 9920
_reflns_threshold_expression 'I > 2\s(I)'
_cod_data_source_file om7b00025_si_002.cif
_cod_data_source_block sk1040
_cod_database_code 4087291
_shelx_space_group_comment
; 
The symmetry employed for this shelxl refinement is uniquely defined 
by the following loop, which should always be used as a source of 
symmetry information in preference to the above space-group names. 
They are only intended as comments. 
;
_shelxl_version_number 2014/6

loop_
_space_group_symop_operation_xyz
'x, y, z'
'-x, y, -z+1/2'
'x+1/2, y+1/2, z'
'-x+1/2, y+1/2, -z+1/2'
'-x, -y, -z'
'x, -y, z-1/2'
'-x+1/2, -y+1/2, -z'
'x+1/2, -y+1/2, z-1/2'

loop_
_atom_site_label
_atom_site_type_symbol
_atom_site_fract_x
_atom_site_fract_y
_atom_site_fract_z
_atom_site_U_iso_or_equiv
_atom_site_adp_type
_atom_site_occupancy
_atom_site_site_symmetry_order
_atom_site_calc_flag
_atom_site_refinement_flags_posn
_atom_site_refinement_flags_adp
_atom_site_refinement_flags_occupancy
_atom_site_disorder_assembly
_atom_site_disorder_group
Cu1 Cu 0.12596(2) 0.22462(2) 0.02487(2) 0.02668(11) Uani 1 1 d . . . . .
Cu2 Cu 0.12736(2) 0.27812(2) 0.48767(2) 0.02703(11) Uani 1 1 d . . . . .
F1 F 0.10038(10) 0.36096(17) 0.0564(2) 0.0394(8) Uani 0.5 1 d . . P A 1
F1A F 0.16857(13) 0.3493(2) -0.0048(4) 0.0760(14) Uani 0.5 1 d . . P A 2
F2 F 0.11543(9) 0.34825(11) -0.06435(12) 0.0751(7) Uani 1 1 d . . . . .
F3 F 0.09333(6) 0.14645(11) 0.50606(18) 0.0764(8) Uani 1 1 d . . . . .
F4 F 0.14411(7) 0.16438(10) 0.58895(11) 0.0601(6) Uani 1 1 d . . . . .
N1 N 0.13469(6) 0.08134(11) 0.09400(12) 0.0231(4) Uani 1 1 d . . . . .
N2 N 0.11027(6) 0.08004(11) -0.02335(12) 0.0235(4) Uani 1 1 d . . . . .
N3 N 0.15022(6) 0.42123(11) 0.43559(13) 0.0254(5) Uani 1 1 d . . . . .
N4 N 0.09431(6) 0.42087(11) 0.49606(12) 0.0242(5) Uani 1 1 d . . . . .
C1 C 0.12926(9) 0.32530(15) 0.00977(17) 0.0332(6) Uani 1 1 d . . . . .
H1A H 0.1568 0.3432 0.0211 0.040 Uiso 0.5 1 calc R U P A 1
H1B H 0.1165 0.3517 0.0543 0.040 Uiso 0.5 1 calc R U P A 2
C2 C 0.12318(7) 0.12506(14) 0.03404(14) 0.0233(5) Uani 1 1 d . . . . .
C3 C 0.11367(8) 0.01026(14) 0.00000(16) 0.0269(6) Uani 1 1 d . . . . .
H3 H 0.1066 -0.0302 -0.0304 0.032 Uiso 1 1 calc R U . . .
C4 C 0.12905(8) 0.01095(14) 0.07441(16) 0.0280(6) Uani 1 1 d . . . . .
H4 H 0.1349 -0.0288 0.1069 0.034 Uiso 1 1 calc R U . . .
C5 C 0.09597(8) 0.10447(14) -0.09965(15) 0.0263(5) Uani 1 1 d . . . . .
C6 C 0.05517(8) 0.11828(14) -0.10875(16) 0.0294(6) Uani 1 1 d . . . . .
C7 C 0.04254(9) 0.14614(17) -0.18147(18) 0.0396(7) Uani 1 1 d . . . . .
H7 H 0.0152 0.1577 -0.1894 0.048 Uiso 1 1 calc R U . . .
C8 C 0.06964(10) 0.15711(17) -0.24247(18) 0.0422(8) Uani 1 1 d . . . . .
H8 H 0.0606 0.1756 -0.2919 0.051 Uiso 1 1 calc R U . . .
C9 C 0.10940(9) 0.14143(16) -0.23206(17) 0.0377(7) Uani 1 1 d . . . . .
H9 H 0.1274 0.1489 -0.2746 0.045 Uiso 1 1 calc R U . . .
C10 C 0.12365(8) 0.11478(14) -0.16026(16) 0.0303(6) Uani 1 1 d . . . . .
C11 C 0.02505(8) 0.10626(15) -0.04294(17) 0.0329(6) Uani 1 1 d . . . . .
H11 H 0.0387 0.0797 0.0008 0.039 Uiso 1 1 calc R U . . .
C12 C -0.01032(9) 0.06130(16) -0.07282(19) 0.0378(7) Uani 1 1 d . . . . .
H12A H -0.0246 0.0868 -0.1151 0.057 Uiso 1 1 calc R U . . .
H12B H -0.0286 0.0521 -0.0287 0.057 Uiso 1 1 calc R U . . .
H12C H -0.0003 0.0164 -0.0937 0.057 Uiso 1 1 calc R U . . .
C13 C 0.01014(10) 0.17624(17) -0.0088(2) 0.0445(8) Uani 1 1 d . . . . .
H13A H 0.0329 0.2039 0.0106 0.067 Uiso 1 1 calc R U . . .
H13B H -0.0081 0.1669 0.0352 0.067 Uiso 1 1 calc R U . . .
H13C H -0.0039 0.2028 -0.0505 0.067 Uiso 1 1 calc R U . . .
C14 C 0.16800(8) 0.10009(16) -0.14867(17) 0.0342(6) Uani 1 1 d . . . . .
H14 H 0.1714 0.0744 -0.0972 0.041 Uiso 1 1 calc R U . . .
C15 C 0.18455(10) 0.05339(17) -0.21453(18) 0.0408(7) Uani 1 1 d . . . . .
H15A H 0.1705 0.0080 -0.2146 0.061 Uiso 1 1 calc R U . . .
H15B H 0.2131 0.0455 -0.2053 0.061 Uiso 1 1 calc R U . . .
H15C H 0.1806 0.0767 -0.2660 0.061 Uiso 1 1 calc R U . . .
C16 C 0.19119(9) 0.16967(18) -0.1426(2) 0.0436(8) Uani 1 1 d . . . . .
H16A H 0.1890 0.1953 -0.1930 0.065 Uiso 1 1 calc R U . . .
H16B H 0.2194 0.1597 -0.1311 0.065 Uiso 1 1 calc R U . . .
H16C H 0.1801 0.1985 -0.0997 0.065 Uiso 1 1 calc R U . . .
C17 C 0.14944(8) 0.10708(13) 0.16940(14) 0.0233(5) Uani 1 1 d . . . . .
C18 C 0.12201(8) 0.11696(14) 0.23060(15) 0.0265(5) Uani 1 1 d . . . . .
C19 C 0.13639(8) 0.14421(15) 0.30232(16) 0.0294(6) Uani 1 1 d . . . . .
H19 H 0.1186 0.1509 0.3454 0.035 Uiso 1 1 calc R U . . .
C20 C 0.17626(8) 0.16150(15) 0.31126(17) 0.0329(6) Uani 1 1 d . . . . .
H20 H 0.1855 0.1808 0.3601 0.040 Uiso 1 1 calc R U . . .
C21 C 0.20285(8) 0.15103(15) 0.24983(16) 0.0306(6) Uani 1 1 d . . . . .
H21 H 0.2302 0.1630 0.2572 0.037 Uiso 1 1 calc R U . . .
C22 C 0.19019(8) 0.12310(14) 0.17711(16) 0.0267(6) Uani 1 1 d . . . . .
C23 C 0.07750(8) 0.10208(15) 0.21961(16) 0.0288(6) Uani 1 1 d . . . . .
H23 H 0.0742 0.0728 0.1705 0.035 Uiso 1 1 calc R U . . .
C24 C 0.06023(9) 0.06066(18) 0.28886(19) 0.0412(7) Uani 1 1 d . . . . .
H24A H 0.0753 0.0168 0.2960 0.062 Uiso 1 1 calc R U . . .
H24B H 0.0322 0.0495 0.2777 0.062 Uiso 1 1 calc R U . . .
H24C H 0.0621 0.0890 0.3375 0.062 Uiso 1 1 calc R U . . .
C25 C 0.05507(9) 0.17141(16) 0.20655(19) 0.0380(7) Uani 1 1 d . . . . .
H25A H 0.0563 0.1997 0.2553 0.057 Uiso 1 1 calc R U . . .
H25B H 0.0271 0.1613 0.1931 0.057 Uiso 1 1 calc R U . . .
H25C H 0.0674 0.1976 0.1629 0.057 Uiso 1 1 calc R U . . .
C26 C 0.21981(8) 0.11207(15) 0.11048(16) 0.0314(6) Uani 1 1 d . . . . .
H26 H 0.2055 0.0879 0.0658 0.038 Uiso 1 1 calc R U . . .
C27 C 0.23495(10) 0.18291(18) 0.0798(2) 0.0456(8) Uani 1 1 d . . . . .
H27A H 0.2122 0.2122 0.0635 0.068 Uiso 1 1 calc R U . . .
H27B H 0.2524 0.1751 0.0341 0.068 Uiso 1 1 calc R U . . .
H27C H 0.2500 0.2070 0.1220 0.068 Uiso 1 1 calc R U . . .
C28 C 0.25461(9) 0.06469(18) 0.1364(2) 0.0428(7) Uani 1 1 d . . . . .
H28A H 0.2696 0.0877 0.1795 0.064 Uiso 1 1 calc R U . . .
H28B H 0.2724 0.0567 0.0912 0.064 Uiso 1 1 calc R U . . .
H28C H 0.2442 0.0193 0.1551 0.064 Uiso 1 1 calc R U . . .
C29 C 0.13052(8) 0.17796(14) 0.51167(16) 0.0295(6) Uani 1 1 d . . . . .
H29 H 0.1489 0.1548 0.4730 0.035 Uiso 1 1 calc R U . . .
C30 C 0.12354(7) 0.37679(14) 0.47076(15) 0.0247(5) Uani 1 1 d . . . . .
C31 C 0.13775(8) 0.49112(14) 0.43966(16) 0.0277(6) Uani 1 1 d . . . . .
H31 H 0.1514 0.5313 0.4196 0.033 Uiso 1 1 calc R U . . .
C32 C 0.10247(8) 0.49055(14) 0.47778(16) 0.0269(6) Uani 1 1 d . . . . .
H32 H 0.0863 0.5303 0.4898 0.032 Uiso 1 1 calc R U . . .
C33 C 0.18757(8) 0.39599(14) 0.40438(17) 0.0293(6) Uani 1 1 d . . . . .
C34 C 0.19008(8) 0.37983(15) 0.32356(17) 0.0310(6) Uani 1 1 d . . . . .
C35 C 0.22585(9) 0.34944(16) 0.29772(19) 0.0390(7) Uani 1 1 d . . . . .
H35 H 0.2287 0.3367 0.2434 0.047 Uiso 1 1 calc R U . . .
C36 C 0.25704(9) 0.33786(18) 0.3501(2) 0.0452(8) Uani 1 1 d . . . . .
H36 H 0.2809 0.3164 0.3315 0.054 Uiso 1 1 calc R U . . .
C37 C 0.25423(9) 0.35689(18) 0.4286(2) 0.0447(8) Uani 1 1 d . . . . .
H37 H 0.2764 0.3496 0.4633 0.054 Uiso 1 1 calc R U . . .
C38 C 0.21929(8) 0.38669(16) 0.45797(18) 0.0355(6) Uani 1 1 d . . . . .
C39 C 0.15618(9) 0.39366(15) 0.26592(17) 0.0325(6) Uani 1 1 d . . . . .
H39 H 0.1362 0.4239 0.2937 0.039 Uiso 1 1 calc R U . . .
C40 C 0.17042(10) 0.43443(17) 0.19245(18) 0.0426(7) Uani 1 1 d . . . . .
H40A H 0.1831 0.4786 0.2093 0.064 Uiso 1 1 calc R U . . .
H40B H 0.1475 0.4450 0.1579 0.064 Uiso 1 1 calc R U . . .
H40C H 0.1897 0.4057 0.1633 0.064 Uiso 1 1 calc R U . . .
C41 C 0.13509(10) 0.32520(17) 0.2413(2) 0.0442(8) Uani 1 1 d . . . . .
H41A H 0.1539 0.2946 0.2132 0.066 Uiso 1 1 calc R U . . .
H41B H 0.1125 0.3363 0.2061 0.066 Uiso 1 1 calc R U . . .
H41C H 0.1253 0.3008 0.2887 0.066 Uiso 1 1 calc R U . . .
C42 C 0.21614(9) 0.40639(18) 0.54528(19) 0.0405(7) Uani 1 1 d . . . . .
H42 H 0.1903 0.4321 0.5525 0.049 Uiso 1 1 calc R U . . .
C43 C 0.21491(10) 0.3402(2) 0.5973(2) 0.0511(9) Uani 1 1 d . . . . .
H43A H 0.1939 0.3084 0.5778 0.077 Uiso 1 1 calc R U . . .
H43B H 0.2092 0.3537 0.6523 0.077 Uiso 1 1 calc R U . . .
H43C H 0.2408 0.3161 0.5952 0.077 Uiso 1 1 calc R U . . .
C44 C 0.24987(11) 0.45587(19) 0.5717(2) 0.0510(8) Uani 1 1 d . . . . .
H44A H 0.2757 0.4328 0.5631 0.076 Uiso 1 1 calc R U . . .
H44B H 0.2469 0.4670 0.6282 0.076 Uiso 1 1 calc R U . . .
H44C H 0.2486 0.4995 0.5405 0.076 Uiso 1 1 calc R U . . .
C45 C 0.05897(8) 0.39624(14) 0.53600(15) 0.0265(6) Uani 1 1 d . . . . .
C46 C 0.06094(8) 0.38330(14) 0.61806(16) 0.0306(6) Uani 1 1 d . . . . .
C47 C 0.02616(9) 0.35812(16) 0.65321(17) 0.0373(7) Uani 1 1 d . . . . .
H47 H 0.0265 0.3472 0.7083 0.045 Uiso 1 1 calc R U . . .
C48 C -0.00871(9) 0.34856(17) 0.61049(18) 0.0387(7) Uani 1 1 d . . . . .
H48 H -0.0320 0.3322 0.6365 0.046 Uiso 1 1 calc R U . . .
C49 C -0.00985(8) 0.36273(15) 0.52949(17) 0.0339(6) Uani 1 1 d . . . . .
H49 H -0.0340 0.3562 0.5005 0.041 Uiso 1 1 calc R U . . .
C50 C 0.02422(8) 0.38653(14) 0.49034(16) 0.0285(6) Uani 1 1 d . . . . .
C51 C 0.09823(9) 0.39529(15) 0.66817(16) 0.0332(6) Uani 1 1 d . . . . .
H51 H 0.1192 0.4159 0.6332 0.040 Uiso 1 1 calc R U . . .
C52 C 0.11407(10) 0.32555(17) 0.70177(19) 0.0434(7) Uani 1 1 d . . . . .
H52A H 0.0945 0.3056 0.7384 0.065 Uiso 1 1 calc R U . . .
H52B H 0.1392 0.3341 0.7303 0.065 Uiso 1 1 calc R U . . .
H52C H 0.1187 0.2923 0.6581 0.065 Uiso 1 1 calc R U . . .
C53 C 0.09023(10) 0.44766(17) 0.73565(18) 0.0396(7) Uani 1 1 d . . . . .
H53A H 0.0823 0.4933 0.7131 0.059 Uiso 1 1 calc R U . . .
H53B H 0.1145 0.4535 0.7678 0.059 Uiso 1 1 calc R U . . .
H53C H 0.0687 0.4296 0.7692 0.059 Uiso 1 1 calc R U . . .
C54 C 0.02381(8) 0.39688(15) 0.40067(16) 0.0307(6) Uani 1 1 d . . . . .
H54 H 0.0479 0.4252 0.3864 0.037 Uiso 1 1 calc R U . . .
C55 C -0.01281(10) 0.43734(19) 0.37195(19) 0.0472(8) Uani 1 1 d . . . . .
H55A H -0.0369 0.4096 0.3825 0.071 Uiso 1 1 calc R U . . .
H55B H -0.0107 0.4460 0.3147 0.071 Uiso 1 1 calc R U . . .
H55C H -0.0144 0.4825 0.4001 0.071 Uiso 1 1 calc R U . . .
C56 C 0.02707(11) 0.32547(17) 0.35920(18) 0.0449(8) Uani 1 1 d . . . . .
H56A H 0.0515 0.3015 0.3769 0.067 Uiso 1 1 calc R U . . .
H56B H 0.0280 0.3326 0.3015 0.067 Uiso 1 1 calc R U . . .
H56C H 0.0038 0.2964 0.3725 0.067 Uiso 1 1 calc R U . . .

loop_
_atom_site_aniso_label
_atom_site_aniso_U_11
_atom_site_aniso_U_22
_atom_site_aniso_U_33
_atom_site_aniso_U_23
_atom_site_aniso_U_13
_atom_site_aniso_U_12
Cu1 0.0354(2) 0.0199(2) 0.0246(2) 0.00118(15) -0.00379(16) -0.00138(16)
Cu2 0.0352(2) 0.0208(2) 0.0250(2) 0.00125(15) 0.00174(16) 0.00026(16)
F1 0.0453(19) 0.0249(17) 0.048(2) 0.0002(14) -0.0064(16) 0.0140(14)
F1A 0.054(3) 0.046(3) 0.128(4) 0.017(3) -0.001(3) -0.008(2)
F2 0.149(2) 0.0336(11) 0.0424(12) 0.0092(9) -0.0188(13) -0.0029(13)
F3 0.0403(11) 0.0329(11) 0.156(3) 0.0025(13) 0.0127(13) -0.0013(8)
F4 0.1107(18) 0.0403(11) 0.0293(9) 0.0067(8) 0.0068(10) 0.0148(11)
N1 0.0286(11) 0.0205(11) 0.0201(10) 0.0014(8) -0.0020(8) 0.0002(8)
N2 0.0281(11) 0.0228(11) 0.0196(10) 0.0032(8) -0.0029(8) -0.0018(8)
N3 0.0282(11) 0.0242(12) 0.0239(11) 0.0034(9) 0.0018(9) -0.0003(9)
N4 0.0295(11) 0.0222(11) 0.0210(11) 0.0002(8) 0.0026(9) -0.0026(9)
C1 0.0444(16) 0.0245(15) 0.0305(15) -0.0002(11) -0.0046(12) -0.0017(12)
C2 0.0259(12) 0.0257(14) 0.0183(12) 0.0002(10) -0.0007(10) -0.0010(10)
C3 0.0364(14) 0.0194(13) 0.0251(13) -0.0002(10) -0.0025(11) -0.0038(10)
C4 0.0337(14) 0.0213(13) 0.0288(14) 0.0022(11) -0.0015(11) -0.0009(11)
C5 0.0365(14) 0.0221(13) 0.0201(13) 0.0014(10) -0.0050(11) -0.0068(11)
C6 0.0356(14) 0.0264(14) 0.0262(14) 0.0044(11) -0.0071(11) -0.0053(11)
C7 0.0399(16) 0.0439(18) 0.0349(16) 0.0124(13) -0.0108(13) -0.0090(13)
C8 0.0529(19) 0.0470(19) 0.0266(15) 0.0148(13) -0.0136(13) -0.0171(15)
C9 0.0486(18) 0.0418(18) 0.0226(14) 0.0056(12) -0.0024(12) -0.0154(14)
C10 0.0391(15) 0.0280(15) 0.0237(13) 0.0022(11) -0.0029(11) -0.0120(12)
C11 0.0322(14) 0.0334(16) 0.0329(15) 0.0060(12) -0.0040(12) -0.0016(12)
C12 0.0357(15) 0.0376(17) 0.0402(17) 0.0092(13) -0.0027(13) -0.0037(13)
C13 0.0478(18) 0.0410(19) 0.0445(18) -0.0035(14) -0.0014(15) 0.0013(14)
C14 0.0369(15) 0.0396(17) 0.0263(14) -0.0021(12) 0.0034(12) -0.0082(12)
C15 0.0520(18) 0.0364(17) 0.0342(16) -0.0051(13) 0.0058(14) -0.0084(14)
C16 0.0375(16) 0.050(2) 0.0433(18) -0.0182(15) 0.0094(14) -0.0165(14)
C17 0.0308(13) 0.0202(13) 0.0187(12) -0.0001(10) -0.0062(10) 0.0015(10)
C18 0.0315(13) 0.0261(14) 0.0218(13) 0.0040(10) -0.0026(10) 0.0029(11)
C19 0.0337(14) 0.0318(15) 0.0227(13) -0.0010(11) -0.0027(11) 0.0047(11)
C20 0.0377(15) 0.0364(16) 0.0247(14) -0.0042(12) -0.0079(11) 0.0033(12)
C21 0.0316(14) 0.0312(15) 0.0290(14) -0.0002(11) -0.0082(11) -0.0014(11)
C22 0.0287(13) 0.0262(14) 0.0253(13) 0.0018(10) -0.0017(11) 0.0005(10)
C23 0.0276(13) 0.0313(15) 0.0274(14) 0.0008(11) -0.0025(11) 0.0029(11)
C24 0.0346(15) 0.0473(19) 0.0417(18) 0.0154(14) -0.0027(13) -0.0036(13)
C25 0.0318(15) 0.0427(18) 0.0394(17) 0.0087(13) 0.0014(12) 0.0087(13)
C26 0.0308(14) 0.0364(16) 0.0269(14) -0.0001(12) -0.0006(11) -0.0035(12)
C27 0.0439(17) 0.049(2) 0.0443(19) 0.0080(15) 0.0091(15) -0.0054(15)
C28 0.0382(16) 0.0489(19) 0.0414(18) -0.0029(14) 0.0041(14) 0.0084(14)
C29 0.0339(14) 0.0259(14) 0.0288(14) -0.0038(11) 0.0024(11) -0.0027(11)
C30 0.0289(13) 0.0249(14) 0.0204(12) 0.0023(10) 0.0015(10) -0.0004(10)
C31 0.0344(14) 0.0212(13) 0.0273(14) 0.0019(10) -0.0027(11) -0.0015(11)
C32 0.0334(14) 0.0200(13) 0.0272(14) 0.0000(10) 0.0002(11) 0.0010(10)
C33 0.0277(13) 0.0263(14) 0.0340(15) 0.0052(11) 0.0059(11) -0.0002(11)
C34 0.0356(14) 0.0270(15) 0.0305(15) 0.0038(11) 0.0071(12) -0.0015(11)
C35 0.0400(16) 0.0377(17) 0.0395(17) 0.0055(13) 0.0145(13) 0.0028(13)
C36 0.0364(16) 0.049(2) 0.050(2) 0.0117(15) 0.0142(14) 0.0081(14)
C37 0.0304(15) 0.053(2) 0.051(2) 0.0145(16) 0.0021(14) 0.0097(14)
C38 0.0304(14) 0.0393(17) 0.0367(16) 0.0075(13) 0.0019(12) 0.0015(12)
C39 0.0377(15) 0.0328(16) 0.0270(14) 0.0012(12) 0.0036(12) 0.0017(12)
C40 0.0543(19) 0.0421(18) 0.0315(16) 0.0071(13) 0.0060(14) -0.0026(15)
C41 0.0528(19) 0.0374(18) 0.0425(18) 0.0031(14) -0.0025(15) -0.0042(14)
C42 0.0343(15) 0.051(2) 0.0362(16) 0.0059(14) -0.0064(13) 0.0045(14)
C43 0.0419(18) 0.073(3) 0.0386(18) 0.0164(17) -0.0096(14) -0.0095(16)
C44 0.0512(19) 0.051(2) 0.050(2) 0.0043(16) -0.0130(16) -0.0009(16)
C45 0.0316(13) 0.0230(14) 0.0251(13) -0.0014(10) 0.0064(11) -0.0009(10)
C46 0.0394(15) 0.0267(14) 0.0257(14) -0.0014(11) 0.0035(12) -0.0047(11)
C47 0.0466(17) 0.0420(17) 0.0233(14) -0.0026(12) 0.0071(12) -0.0090(13)
C48 0.0415(16) 0.0429(18) 0.0318(15) -0.0062(13) 0.0115(13) -0.0108(13)
C49 0.0310(14) 0.0380(16) 0.0328(15) -0.0079(12) 0.0043(12) -0.0064(12)
C50 0.0355(14) 0.0239(14) 0.0261(14) -0.0062(11) 0.0042(11) -0.0002(11)
C51 0.0422(16) 0.0346(16) 0.0229(13) 0.0022(11) 0.0012(12) -0.0041(12)
C52 0.0541(19) 0.0432(19) 0.0328(16) 0.0034(14) -0.0023(14) 0.0059(15)
C53 0.0508(18) 0.0375(17) 0.0306(16) -0.0027(13) -0.0041(13) -0.0040(14)
C54 0.0347(14) 0.0346(16) 0.0229(13) -0.0066(11) 0.0006(11) -0.0011(12)
C55 0.056(2) 0.054(2) 0.0322(17) -0.0004(15) 0.0025(15) 0.0190(16)
C56 0.061(2) 0.0443(19) 0.0291(16) -0.0113(14) -0.0063(14) 0.0128(15)

loop_
_atom_type_symbol
_atom_type_description
_atom_type_scat_dispersion_real
_atom_type_scat_dispersion_imag
_atom_type_scat_source
C C 0.0181 0.0091 'International Tables Vol C Tables 4.2.6.8 and 6.1.1.4'
H H 0.0000 0.0000 'International Tables Vol C Tables 4.2.6.8 and 6.1.1.4'
N N 0.0311 0.0180 'International Tables Vol C Tables 4.2.6.8 and 6.1.1.4'
F F 0.0727 0.0534 'International Tables Vol C Tables 4.2.6.8 and 6.1.1.4'
Cu Cu -1.9646 0.5888 'International Tables Vol C Tables 4.2.6.8 and 6.1.1.4'

loop_
_geom_angle_atom_site_label_1
_geom_angle_atom_site_label_2
_geom_angle_atom_site_label_3
_geom_angle
C2 Cu1 C1 177.05(12)
C30 Cu2 C29 176.55(11)
C2 N1 C4 111.9(2)
C2 N1 C17 122.7(2)
C4 N1 C17 125.4(2)
C2 N2 C3 111.9(2)
C2 N2 C5 122.2(2)
C3 N2 C5 125.8(2)
C30 N3 C31 111.6(2)
C30 N3 C33 121.7(2)
C31 N3 C33 126.5(2)
C30 N4 C32 111.9(2)
C30 N4 C45 122.9(2)
C32 N4 C45 125.2(2)
F2 C1 F1A 92.8(3)
F2 C1 F1 97.0(3)
F2 C1 Cu1 114.00(19)
F1A C1 Cu1 113.3(3)
F1 C1 Cu1 111.0(2)
F2 C1 H1A 111.4
F1 C1 H1A 111.4
Cu1 C1 H1A 111.4
F2 C1 H1B 111.8
F1A C1 H1B 111.8
Cu1 C1 H1B 111.8
N2 C2 N1 103.4(2)
N2 C2 Cu1 125.69(19)
N1 C2 Cu1 130.80(19)
C4 C3 N2 106.5(2)
C4 C3 H3 126.7
N2 C3 H3 126.7
C3 C4 N1 106.3(2)
C3 C4 H4 126.9
N1 C4 H4 126.9
C10 C5 C6 123.2(2)
C10 C5 N2 118.5(2)
C6 C5 N2 118.4(2)
C7 C6 C5 117.2(3)
C7 C6 C11 119.8(3)
C5 C6 C11 123.0(2)
C8 C7 C6 120.6(3)
C8 C7 H7 119.7
C6 C7 H7 119.7
C9 C8 C7 120.7(3)
C9 C8 H8 119.6
C7 C8 H8 119.6
C8 C9 C10 121.0(3)
C8 C9 H9 119.5
C10 C9 H9 119.5
C9 C10 C5 117.4(3)
C9 C10 C14 120.4(2)
C5 C10 C14 122.2(2)
C6 C11 C13 111.3(2)
C6 C11 C12 111.0(2)
C13 C11 C12 110.5(2)
C6 C11 H11 108.0
C13 C11 H11 108.0
C12 C11 H11 108.0
C11 C12 H12A 109.5
C11 C12 H12B 109.5
H12A C12 H12B 109.5
C11 C12 H12C 109.5
H12A C12 H12C 109.5
H12B C12 H12C 109.5
C11 C13 H13A 109.5
C11 C13 H13B 109.5
H13A C13 H13B 109.5
C11 C13 H13C 109.5
H13A C13 H13C 109.5
H13B C13 H13C 109.5
C10 C14 C15 111.9(2)
C10 C14 C16 110.2(3)
C15 C14 C16 111.1(2)
C10 C14 H14 107.8
C15 C14 H14 107.8
C16 C14 H14 107.8
C14 C15 H15A 109.5
C14 C15 H15B 109.5
H15A C15 H15B 109.5
C14 C15 H15C 109.5
H15A C15 H15C 109.5
H15B C15 H15C 109.5
C14 C16 H16A 109.5
C14 C16 H16B 109.5
H16A C16 H16B 109.5
C14 C16 H16C 109.5
H16A C16 H16C 109.5
H16B C16 H16C 109.5
C18 C17 C22 123.2(2)
C18 C17 N1 118.1(2)
C22 C17 N1 118.8(2)
C19 C18 C17 117.5(2)
C19 C18 C23 120.2(2)
C17 C18 C23 122.2(2)
C20 C19 C18 120.6(3)
C20 C19 H19 119.7
C18 C19 H19 119.7
C19 C20 C21 120.8(3)
C19 C20 H20 119.6
C21 C20 H20 119.6
C20 C21 C22 121.1(3)
C20 C21 H21 119.5
C22 C21 H21 119.5
C21 C22 C17 116.9(2)
C21 C22 C26 120.2(2)
C17 C22 C26 122.9(2)
C24 C23 C18 112.2(2)
C24 C23 C25 111.3(2)
C18 C23 C25 109.7(2)
C24 C23 H23 107.8
C18 C23 H23 107.8
C25 C23 H23 107.8
C23 C24 H24A 109.5
C23 C24 H24B 109.5
H24A C24 H24B 109.5
C23 C24 H24C 109.5
H24A C24 H24C 109.5
H24B C24 H24C 109.5
C23 C25 H25A 109.5
C23 C25 H25B 109.5
H25A C25 H25B 109.5
C23 C25 H25C 109.5
H25A C25 H25C 109.5
H25B C25 H25C 109.5
C22 C26 C27 110.5(2)
C22 C26 C28 111.8(2)
C27 C26 C28 111.0(2)
C22 C26 H26 107.8
C27 C26 H26 107.8
C28 C26 H26 107.8
C26 C27 H27A 109.5
C26 C27 H27B 109.5
H27A C27 H27B 109.5
C26 C27 H27C 109.5
H27A C27 H27C 109.5
H27B C27 H27C 109.5
C26 C28 H28A 109.5
C26 C28 H28B 109.5
H28A C28 H28B 109.5
C26 C28 H28C 109.5
H28A C28 H28C 109.5
H28B C28 H28C 109.5
F3 C29 F4 105.7(2)
F3 C29 Cu2 111.08(19)
F4 C29 Cu2 112.94(18)
F3 C29 H29 109.0
F4 C29 H29 109.0
Cu2 C29 H29 109.0
N4 C30 N3 103.4(2)
N4 C30 Cu2 127.44(18)
N3 C30 Cu2 129.02(19)
C32 C31 N3 106.3(2)
C32 C31 H31 126.9
N3 C31 H31 126.9
C31 C32 N4 106.8(2)
C31 C32 H32 126.6
N4 C32 H32 126.6
C34 C33 C38 123.3(3)
C34 C33 N3 119.1(2)
C38 C33 N3 117.6(2)
C33 C34 C35 116.7(3)
C33 C34 C39 122.5(2)
C35 C34 C39 120.8(3)
C36 C35 C34 120.8(3)
C36 C35 H35 119.6
C34 C35 H35 119.6
C37 C36 C35 121.0(3)
C37 C36 H36 119.5
C35 C36 H36 119.5
C36 C37 C38 120.7(3)
C36 C37 H37 119.6
C38 C37 H37 119.6
C37 C38 C33 117.3(3)
C37 C38 C42 120.4(3)
C33 C38 C42 122.3(3)
C34 C39 C41 111.7(2)
C34 C39 C40 111.6(2)
C41 C39 C40 110.7(3)
C34 C39 H39 107.6
C41 C39 H39 107.6
C40 C39 H39 107.6
C39 C40 H40A 109.5
C39 C40 H40B 109.5
H40A C40 H40B 109.5
C39 C40 H40C 109.5
H40A C40 H40C 109.5
H40B C40 H40C 109.5
C39 C41 H41A 109.5
C39 C41 H41B 109.5
H41A C41 H41B 109.5
C39 C41 H41C 109.5
H41A C41 H41C 109.5
H41B C41 H41C 109.5
C38 C42 C43 110.7(3)
C38 C42 C44 112.0(3)
C43 C42 C44 111.0(3)
C38 C42 H42 107.6
C43 C42 H42 107.6
C44 C42 H42 107.6
C42 C43 H43A 109.5
C42 C43 H43B 109.5
H43A C43 H43B 109.5
C42 C43 H43C 109.5
H43A C43 H43C 109.5
H43B C43 H43C 109.5
C42 C44 H44A 109.5
C42 C44 H44B 109.5
H44A C44 H44B 109.5
C42 C44 H44C 109.5
H44A C44 H44C 109.5
H44B C44 H44C 109.5
C50 C45 C46 123.3(2)
C50 C45 N4 117.9(2)
C46 C45 N4 118.8(2)
C47 C46 C45 116.3(3)
C47 C46 C51 120.1(2)
C45 C46 C51 123.5(2)
C48 C47 C46 122.1(3)
C48 C47 H47 119.0
C46 C47 H47 119.0
C47 C48 C49 120.2(3)
C47 C48 H48 119.9
C49 C48 H48 119.9
C48 C49 C50 120.6(3)
C48 C49 H49 119.7
C50 C49 H49 119.7
C49 C50 C45 117.5(2)
C49 C50 C54 120.5(3)
C45 C50 C54 121.9(2)
C46 C51 C52 110.9(2)
C46 C51 C53 111.1(2)
C52 C51 C53 110.3(2)
C46 C51 H51 108.1
C52 C51 H51 108.1
C53 C51 H51 108.1
C51 C52 H52A 109.5
C51 C52 H52B 109.5
H52A C52 H52B 109.5
C51 C52 H52C 109.5
H52A C52 H52C 109.5
H52B C52 H52C 109.5
C51 C53 H53A 109.5
C51 C53 H53B 109.5
H53A C53 H53B 109.5
C51 C53 H53C 109.5
H53A C53 H53C 109.5
H53B C53 H53C 109.5
C50 C54 C55 112.4(2)
C50 C54 C56 109.8(2)
C55 C54 C56 111.2(3)
C50 C54 H54 107.7
C55 C54 H54 107.7
C56 C54 H54 107.7
C54 C55 H55A 109.5
C54 C55 H55B 109.5
H55A C55 H55B 109.5
C54 C55 H55C 109.5
H55A C55 H55C 109.5
H55B C55 H55C 109.5
C54 C56 H56A 109.5
C54 C56 H56B 109.5
H56A C56 H56B 109.5
C54 C56 H56C 109.5
H56A C56 H56C 109.5
H56B C56 H56C 109.5

loop_
_geom_bond_atom_site_label_1
_geom_bond_atom_site_label_2
_geom_bond_distance
Cu1 C2 1.895(3)
Cu1 C1 1.928(3)
Cu2 C30 1.895(3)
Cu2 C29 1.943(3)
F1 C1 1.421(4)
F1A C1 1.416(5)
F2 C1 1.396(4)
F3 C29 1.383(3)
F4 C29 1.398(3)
N1 C2 1.359(3)
N1 C4 1.386(3)
N1 C17 1.443(3)
N2 C2 1.357(3)
N2 C3 1.383(3)
N2 C5 1.443(3)
N3 C30 1.365(3)
N3 C31 1.390(3)
N3 C33 1.442(3)
N4 C30 1.358(3)
N4 C32 1.383(3)
N4 C45 1.443(3)
C1 H1A 1.0000
C1 H1B 1.0000
C3 C4 1.350(4)
C3 H3 0.9500
C4 H4 0.9500
C5 C10 1.396(4)
C5 C6 1.398(4)
C6 C7 1.395(4)
C6 C11 1.520(4)
C7 C8 1.390(4)
C7 H7 0.9500
C8 C9 1.374(5)
C8 H8 0.9500
C9 C10 1.390(4)
C9 H9 0.9500
C10 C14 1.522(4)
C11 C13 1.530(4)
C11 C12 1.540(4)
C11 H11 1.0000
C12 H12A 0.9800
C12 H12B 0.9800
C12 H12C 0.9800
C13 H13A 0.9800
C13 H13B 0.9800
C13 H13C 0.9800
C14 C15 1.525(4)
C14 C16 1.533(4)
C14 H14 1.0000
C15 H15A 0.9800
C15 H15B 0.9800
C15 H15C 0.9800
C16 H16A 0.9800
C16 H16B 0.9800
C16 H16C 0.9800
C17 C18 1.397(4)
C17 C22 1.403(4)
C18 C19 1.395(4)
C18 C23 1.527(4)
C19 C20 1.382(4)
C19 H19 0.9500
C20 C21 1.383(4)
C20 H20 0.9500
C21 C22 1.396(4)
C21 H21 0.9500
C22 C26 1.517(4)
C23 C24 1.522(4)
C23 C25 1.528(4)
C23 H23 1.0000
C24 H24A 0.9800
C24 H24B 0.9800
C24 H24C 0.9800
C25 H25A 0.9800
C25 H25B 0.9800
C25 H25C 0.9800
C26 C27 1.526(4)
C26 C28 1.532(4)
C26 H26 1.0000
C27 H27A 0.9800
C27 H27B 0.9800
C27 H27C 0.9800
C28 H28A 0.9800
C28 H28B 0.9800
C28 H28C 0.9800
C29 H29 1.0000
C31 C32 1.348(4)
C31 H31 0.9500
C32 H32 0.9500
C33 C34 1.397(4)
C33 C38 1.399(4)
C34 C35 1.401(4)
C34 C39 1.511(4)
C35 C36 1.379(5)
C35 H35 0.9500
C36 C37 1.374(5)
C36 H36 0.9500
C37 C38 1.392(4)
C37 H37 0.9500
C38 C42 1.520(4)
C39 C41 1.533(4)
C39 C40 1.536(4)
C39 H39 1.0000
C40 H40A 0.9800
C40 H40B 0.9800
C40 H40C 0.9800
C41 H41A 0.9800
C41 H41B 0.9800
C41 H41C 0.9800
C42 C43 1.530(5)
C42 C44 1.531(5)
C42 H42 1.0000
C43 H43A 0.9800
C43 H43B 0.9800
C43 H43C 0.9800
C44 H44A 0.9800
C44 H44B 0.9800
C44 H44C 0.9800
C45 C50 1.402(4)
C45 C46 1.403(4)
C46 C47 1.394(4)
C46 C51 1.519(4)
C47 C48 1.379(4)
C47 H47 0.9500
C48 C49 1.389(4)
C48 H48 0.9500
C49 C50 1.396(4)
C49 H49 0.9500
C50 C54 1.521(4)
C51 C52 1.531(4)
C51 C53 1.533(4)
C51 H51 1.0000
C52 H52A 0.9800
C52 H52B 0.9800
C52 H52C 0.9800
C53 H53A 0.9800
C53 H53B 0.9800
C53 H53C 0.9800
C54 C55 1.522(4)
C54 C56 1.526(4)
C54 H54 1.0000
C55 H55A 0.9800
C55 H55B 0.9800
C55 H55C 0.9800
C56 H56A 0.9800
C56 H56B 0.9800
C56 H56C 0.9800

loop_
_geom_torsion_atom_site_label_1
_geom_torsion_atom_site_label_2
_geom_torsion_atom_site_label_3
_geom_torsion_atom_site_label_4
_geom_torsion
C3 N2 C2 N1 -0.1(3)
C5 N2 C2 N1 -178.5(2)
C3 N2 C2 Cu1 177.00(18)
C5 N2 C2 Cu1 -1.4(3)
C4 N1 C2 N2 0.0(3)
C17 N1 C2 N2 -177.8(2)
C4 N1 C2 Cu1 -176.93(19)
C17 N1 C2 Cu1 5.3(4)
C2 N2 C3 C4 0.2(3)
C5 N2 C3 C4 178.5(2)
N2 C3 C4 N1 -0.2(3)
C2 N1 C4 C3 0.2(3)
C17 N1 C4 C3 177.9(2)
C2 N2 C5 C10 87.5(3)
C3 N2 C5 C10 -90.7(3)
C2 N2 C5 C6 -91.0(3)
C3 N2 C5 C6 90.8(3)
C10 C5 C6 C7 -2.5(4)
N2 C5 C6 C7 176.0(2)
C10 C5 C6 C11 179.3(3)
N2 C5 C6 C11 -2.2(4)
C5 C6 C7 C8 2.1(4)
C11 C6 C7 C8 -179.6(3)
C6 C7 C8 C9 -0.7(5)
C7 C8 C9 C10 -0.5(5)
C8 C9 C10 C5 0.2(4)
C8 C9 C10 C14 -177.9(3)
C6 C5 C10 C9 1.3(4)
N2 C5 C10 C9 -177.1(2)
C6 C5 C10 C14 179.4(3)
N2 C5 C10 C14 0.9(4)
C7 C6 C11 C13 -70.0(3)
C5 C6 C11 C13 108.2(3)
C7 C6 C11 C12 53.5(4)
C5 C6 C11 C12 -128.3(3)
C9 C10 C14 C15 -52.7(4)
C5 C10 C14 C15 129.3(3)
C9 C10 C14 C16 71.4(3)
C5 C10 C14 C16 -106.6(3)
C2 N1 C17 C18 92.1(3)
C4 N1 C17 C18 -85.4(3)
C2 N1 C17 C22 -85.9(3)
C4 N1 C17 C22 96.6(3)
C22 C17 C18 C19 0.1(4)
N1 C17 C18 C19 -177.8(2)
C22 C17 C18 C23 177.3(2)
N1 C17 C18 C23 -0.6(4)
C17 C18 C19 C20 0.9(4)
C23 C18 C19 C20 -176.4(3)
C18 C19 C20 C21 -1.1(4)
C19 C20 C21 C22 0.3(4)
C20 C21 C22 C17 0.6(4)
C20 C21 C22 C26 180.0(3)
C18 C17 C22 C21 -0.9(4)
N1 C17 C22 C21 177.0(2)
C18 C17 C22 C26 179.8(2)
N1 C17 C22 C26 -2.3(4)
C19 C18 C23 C24 -48.4(3)
C17 C18 C23 C24 134.5(3)
C19 C18 C23 C25 76.0(3)
C17 C18 C23 C25 -101.2(3)
C21 C22 C26 C27 -67.3(3)
C17 C22 C26 C27 112.0(3)
C21 C22 C26 C28 56.8(3)
C17 C22 C26 C28 -124.0(3)
C32 N4 C30 N3 -0.3(3)
C45 N4 C30 N3 178.8(2)
C32 N4 C30 Cu2 175.8(2)
C45 N4 C30 Cu2 -5.1(4)
C31 N3 C30 N4 0.4(3)
C33 N3 C30 N4 176.2(2)
C31 N3 C30 Cu2 -175.7(2)
C33 N3 C30 Cu2 0.2(4)
C30 N3 C31 C32 -0.3(3)
C33 N3 C31 C32 -175.9(2)
N3 C31 C32 N4 0.1(3)
C30 N4 C32 C31 0.1(3)
C45 N4 C32 C31 -178.9(2)
C30 N3 C33 C34 95.8(3)
C31 N3 C33 C34 -89.0(3)
C30 N3 C33 C38 -82.0(3)
C31 N3 C33 C38 93.1(3)
C38 C33 C34 C35 3.4(4)
N3 C33 C34 C35 -174.3(2)
C38 C33 C34 C39 -176.9(3)
N3 C33 C34 C39 5.4(4)
C33 C34 C35 C36 -1.4(4)
C39 C34 C35 C36 178.9(3)
C34 C35 C36 C37 -1.2(5)
C35 C36 C37 C38 1.8(5)
C36 C37 C38 C33 0.2(5)
C36 C37 C38 C42 178.9(3)
C34 C33 C38 C37 -2.9(4)
N3 C33 C38 C37 174.9(3)
C34 C33 C38 C42 178.4(3)
N3 C33 C38 C42 -3.8(4)
C33 C34 C39 C41 -106.3(3)
C35 C34 C39 C41 73.4(3)
C33 C34 C39 C40 129.3(3)
C35 C34 C39 C40 -51.0(4)
C37 C38 C42 C43 -69.5(4)
C33 C38 C42 C43 109.1(3)
C37 C38 C42 C44 55.0(4)
C33 C38 C42 C44 -126.4(3)
C30 N4 C45 C50 -97.1(3)
C32 N4 C45 C50 81.9(3)
C30 N4 C45 C46 83.0(3)
C32 N4 C45 C46 -98.0(3)
C50 C45 C46 C47 1.4(4)
N4 C45 C46 C47 -178.6(2)
C50 C45 C46 C51 -178.6(3)
N4 C45 C46 C51 1.4(4)
C45 C46 C47 C48 -2.1(4)
C51 C46 C47 C48 177.9(3)
C46 C47 C48 C49 1.3(5)
C47 C48 C49 C50 0.2(5)
C48 C49 C50 C45 -0.8(4)
C48 C49 C50 C54 175.5(3)
C46 C45 C50 C49 0.0(4)
N4 C45 C50 C49 -180.0(2)
C46 C45 C50 C54 -176.3(3)
N4 C45 C50 C54 3.8(4)
C47 C46 C51 C52 64.9(3)
C45 C46 C51 C52 -115.1(3)
C47 C46 C51 C53 -58.2(4)
C45 C46 C51 C53 121.7(3)
C49 C50 C54 C55 47.3(4)
C45 C50 C54 C55 -136.6(3)
C49 C50 C54 C56 -77.1(3)
C45 C50 C54 C56 99.1(3)
